data_1533943
loop_
_publ_author_name
'Palfii, J.F.'
'Kuz'ma, Yu.B.'

_publ_section_title
;
 New Ternary Phosphides with the Nb4 Co Si Type Structure
;
_journal_name_full
;
Dopovidi Akademii Nauk Ukrains'koi RSR, Seriya A: Fiziko-Tekhnichni ta 
Matematichni Nauki
;
_journal_page_first 262
_journal_page_last 265
_journal_volume 1977
_journal_year 1977
_chemical_formula_sum 'Co Nb4 P'
_chemical_name_systematic 'Nb4 Co P'
_space_group_IT_number 124
_symmetry_space_group_name_Hall '-P 4 2c'
_symmetry_space_group_name_H-M 'P 4/m c c'
_cell_angle_alpha 90
_cell_angle_beta 90
_cell_angle_gamma 90
_cell_formula_units_Z 2
_cell_length_a 6.118
_cell_length_b 6.118
_cell_length_c 4.996
_cell_volume 187.000
_citation_journal_id_ASTM DUKABM
_cod_data_source_file Palfii_DUKABM_1977_1861.cif
_cod_data_source_block Co1Nb4P1
_cod_original_cell_volume 186.9999
_cod_original_formula_sum 'Co1 Nb4 P1'
_cod_database_code 1533943

loop_
_symmetry_equiv_pos_as_xyz
x,y,z
-y,x,z
-x,-y,z
y,-x,z
x,-y,-z+1/2
y,x,-z+1/2
-x,y,-z+1/2
-y,-x,-z+1/2
-x,-y,-z
y,-x,-z
x,y,-z
-y,x,-z
-x,y,z-1/2
-y,-x,z-1/2
x,-y,z-1/2
y,x,z-1/2

loop_
_atom_site_label
_atom_site_type_symbol
_atom_site_fract_x
_atom_site_fract_y
_atom_site_fract_z
_atom_site_occupancy
_atom_site_U_iso_or_equiv
P1 P 0.5 0.5 0.25 1 0.0
Co1 Co 0 0 0.25 1 0.0
Nb1 Nb 0.162 0.662 0 1 0.0
